data_1501764
loop_
_publ_author_name
'Lee, Jong Hoon'
'Naumov, Pance'
'Chung, Ihn Hee'
'Lee, Sang Cheol'

_publ_section_title
;
 Solid-state thermochromism and phase transitions of charge transfer
 1,3-diamino-4,6-dinitrobenzene dyes.
;
_journal_issue 35
_journal_name_full 'The journal of physical chemistry. A'
_journal_page_first 10087
_journal_page_last 10096
_journal_paper_doi 10.1021/jp205793b
_journal_volume 115
_journal_year 2011
_chemical_formula_sum 'C20 H30 N4 O4'
_chemical_formula_weight 390.48
_chemical_name_systematic
;
 ?
;
_space_group_IT_number 62
_symmetry_cell_setting orthorhombic
_symmetry_space_group_name_Hall '-P 2ac 2n'
_symmetry_space_group_name_H-M 'P n m a'
_atom_sites_solution_hydrogens geom
_atom_sites_solution_primary direct
_atom_sites_solution_secondary difmap
_audit_creation_method SHELXL-97
_cell_angle_alpha 90.00
_cell_angle_beta 90.00
_cell_angle_gamma 90.00
_cell_formula_units_Z 4
_cell_length_a 11.6274(11)
_cell_length_b 6.7904(7)
_cell_length_c 26.582(3)
_cell_measurement_temperature 293(2)
_cell_volume 2098.8(4)
_computing_cell_refinement 'APEX2 software (Bruker, 2007)'
_computing_data_collection 'APEX2 software (Bruker, 2007)'
_computing_data_reduction 'SAINT (Bruker, 2007)'
_computing_molecular_graphics 'DIAMOND (Brandenburg, 2005)'
_computing_publication_material 'WinGX (Farrugia, 1999)'
_computing_structure_refinement 'SHELXL-97 (Sheldrick, 2008)'
_computing_structure_solution 'SHELXS-97 (Sheldrick, 2008)'
_diffrn_ambient_temperature 293(2)
_diffrn_measured_fraction_theta_full 0.996
_diffrn_measured_fraction_theta_max 0.996
_diffrn_measurement_device_type 'Bruker SMART APEX2 diffractometer'
_diffrn_measurement_method '\f and \w scans'
_diffrn_radiation_monochromator 'multilayer confocal TXS mirror'
_diffrn_radiation_source 'rotating anode'
_diffrn_radiation_type MoK\a
_diffrn_radiation_wavelength 0.71073
_diffrn_reflns_av_R_equivalents 0.0245
_diffrn_reflns_av_sigmaI/netI 0.0127
_diffrn_reflns_limit_h_max 12
_diffrn_reflns_limit_h_min -12
_diffrn_reflns_limit_k_max 7
_diffrn_reflns_limit_k_min -7
_diffrn_reflns_limit_l_max 29
_diffrn_reflns_limit_l_min -29
_diffrn_reflns_number 16578
_diffrn_reflns_theta_full 23.15
_diffrn_reflns_theta_max 23.15
_diffrn_reflns_theta_min 2.89
_exptl_absorpt_coefficient_mu 0.087
_exptl_absorpt_correction_T_max 0.9948
_exptl_absorpt_correction_T_min 0.9710
_exptl_absorpt_correction_type empirical
_exptl_absorpt_process_details 'SADABS (Sheldrick, 1996)'
_exptl_crystal_colour yellow
_exptl_crystal_density_diffrn 1.236
_exptl_crystal_density_method 'not measured'
_exptl_crystal_description prism
_exptl_crystal_F_000 840
_exptl_crystal_size_max 0.34
_exptl_crystal_size_mid 0.10
_exptl_crystal_size_min 0.06
_refine_diff_density_max 0.217
_refine_diff_density_min -0.273
_refine_diff_density_rms 0.069
_refine_ls_extinction_method none
_refine_ls_goodness_of_fit_ref 1.061
_refine_ls_hydrogen_treatment mixed
_refine_ls_matrix_type full
_refine_ls_number_parameters 222
_refine_ls_number_reflns 1631
_refine_ls_number_restraints 22
_refine_ls_restrained_S_all 1.155
_refine_ls_R_factor_all 0.0701
_refine_ls_R_factor_gt 0.0620
_refine_ls_shift/su_max 0.478
_refine_ls_shift/su_mean 0.027
_refine_ls_structure_factor_coef Fsqd
_refine_ls_weighting_details 'calc w=1/[\s^2^(Fo^2^)+(0.0955P)^2^+1.0075P] where P=(Fo^2^+2Fc^2^)/3'
_refine_ls_weighting_scheme calc
_refine_ls_wR_factor_gt 0.1721
_refine_ls_wR_factor_ref 0.1847
_reflns_number_gt 1350
_reflns_number_total 1631
_reflns_threshold_expression >2sigma(I)
_cod_data_source_file jp205793b_si_007.cif
_cod_data_source_block lee3
_cod_depositor_comments
;
The following automatic conversions were performed:

'_symmetry_cell_setting' value 'Orthorhombic' changed to
'orthorhombic' according to
/home/saulius/struct/CIF-dictionaries/cif_core.dic dictionary named
'cif_core.dic' version 2.4.1 from 2010-06-29.

Automatic conversion script
Id: cif_fix_values 1715 2011-07-08 13:25:40Z adriana 
;
_cod_original_sg_symbol_H-M Pnma
_cod_database_code 1501764

loop_
_symmetry_equiv_pos_as_xyz
'x, y, z'
'-x+1/2, -y, z+1/2'
'-x, y+1/2, -z'
'x+1/2, -y+1/2, -z+1/2'
'-x, -y, -z'
'x-1/2, y, -z-1/2'
'x, -y-1/2, z'
'-x-1/2, y-1/2, z-1/2'

loop_
_atom_site_label
_atom_site_type_symbol
_atom_site_fract_x
_atom_site_fract_y
_atom_site_fract_z
_atom_site_U_iso_or_equiv
_atom_site_adp_type
_atom_site_occupancy
_atom_site_symmetry_multiplicity
_atom_site_calc_flag
_atom_site_refinement_flags
_atom_site_disorder_assembly
_atom_site_disorder_group
O3 O 0.7695(2) 0.2500 0.48532(13) 0.0930(11) Uani 1 2 d S . .
C10 C 0.5727(3) 0.2500 0.47759(15) 0.0560(9) Uani 1 2 d S . .
N3 N 0.6873(3) 0.2500 0.45655(16) 0.0726(10) Uani 1 2 d S . .
N4 N 0.4753(3) 0.2500 0.39676(12) 0.0634(9) Uani 1 2 d SD . .
C11 C 0.4717(3) 0.2500 0.44712(14) 0.0532(9) Uani 1 2 d S . .
O4 O 0.6994(2) 0.2500 0.41051(13) 0.0977(11) Uani 1 2 d S . .
C12 C 0.3729(4) 0.2500 0.36542(16) 0.0909(16) Uani 1 2 d S . .
C13 C 0.4009(5) 0.2500 0.3105(3) 0.146(4) Uani 1 2 d SD . .
N2 N 0.2513(3) 0.2500 0.54660(12) 0.0648(9) Uani 1 2 d SD . .
C2 C 0.4600(3) 0.2500 0.55321(13) 0.0567(9) Uani 1 2 d S . .
O1 O 0.5556(3) 0.2500 0.62839(12) 0.0933(10) Uani 1 2 d S . .
C3 C 0.3558(3) 0.2500 0.52485(13) 0.0544(9) Uani 1 2 d S . .
N1 N 0.4621(3) 0.2500 0.60712(14) 0.0725(10) Uani 1 2 d S . .
C4 C 0.3666(3) 0.2500 0.47265(13) 0.0543(9) Uani 1 2 d S . .
H4 H 0.2996 0.2500 0.4536 0.065 Uiso 1 2 calc SR . .
C1 C 0.5641(3) 0.2500 0.52890(15) 0.0586(10) Uani 1 2 d S . .
H1 H 0.6311 0.2500 0.5480 0.070 Uiso 1 2 calc SR . .
C5 C 0.1442(3) 0.2500 0.51827(16) 0.0715(12) Uani 1 2 d S . .
O2 O 0.3720(3) 0.2500 0.63092(11) 0.1020(12) Uani 1 2 d S . .
C6 C 0.0387(3) 0.2500 0.55200(15) 0.0700(11) Uani 1 2 d SD . .
C7 C 0.0284(3) 0.0668(5) 0.58405(11) 0.0799(9) Uani 1 1 d . . .
H7A H 0.0918 0.0619 0.6078 0.096 Uiso 1 1 calc R . .
H7B H 0.0329 -0.0490 0.5628 0.096 Uiso 1 1 calc R . .
C8 C -0.0982(5) 0.2500 0.6444(2) 0.1050(17) Uani 1 2 d S . .
C9 C -0.0850(3) 0.0658(6) 0.61257(14) 0.0956(11) Uani 1 1 d . . .
H9A H -0.1481 0.0579 0.5888 0.115 Uiso 1 1 calc R . .
H9B H -0.0883 -0.0493 0.6341 0.115 Uiso 1 1 calc R . .
C16 C 0.3622(10) 0.2500 0.2061(3) 0.195(5) Uani 1 2 d SD . .
C14 C 0.2986(9) 0.129(2) 0.2826(3) 0.138(4) Uani 0.50 1 d PD . 1
C15 C 0.3137(10) 0.0983(19) 0.2270(3) 0.136(4) Uani 0.50 1 d PD . 1
C14' C 0.4538(13) 0.118(2) 0.2882(3) 0.114(3) Uani 0.50 1 d PD . 2
C15' C 0.4700(12) 0.1466(19) 0.2320(3) 0.160(5) Uani 0.50 1 d PD . 2
H14A H 0.283(9) -0.004(6) 0.292(4) 0.192 Uiso 0.50 1 d PD A 1
H14B H 0.236(6) 0.185(13) 0.264(4) 0.192 Uiso 0.50 1 d PD B 1
H15A H 0.369(7) -0.009(13) 0.223(5) 0.192 Uiso 0.50 1 d PD C 1
H15B H 0.243(5) 0.060(15) 0.210(4) 0.192 Uiso 0.50 1 d PD D 1
H44A H 0.501(8) 0.08(2) 0.311(5) 0.192 Uiso 0.50 1 d PD E 2
H44B H 0.387(7) 0.035(16) 0.281(5) 0.192 Uiso 0.50 1 d PD F 2
H55A H 0.549(4) 0.148(13) 0.220(4) 0.192 Uiso 0.50 1 d PD G 2
H55B H 0.452(8) 0.010(7) 0.240(5) 0.192 Uiso 0.50 1 d PD H 2
H5A H 0.143(4) 0.118(8) 0.494(2) 0.192 Uiso 1 1 d . . .
H12 H 0.322(4) 0.133(7) 0.3718(19) 0.192 Uiso 1 1 d . . .
H5N H 0.249(7) 0.2500 0.5821(9) 0.192 Uiso 1 2 d SD . .
H4N H 0.551(3) 0.2500 0.383(3) 0.192 Uiso 1 2 d SD . .
H6 H -0.028(4) 0.2500 0.530(2) 0.192 Uiso 1 2 d SD . .
H8A H -0.041(6) 0.2500 0.671(3) 0.192 Uiso 1 2 d SD . .
H8B H -0.175(6) 0.2500 0.663(3) 0.192 Uiso 1 2 d SD . .
H13 H 0.459(15) 0.15(3) 0.299(8) 0.192 Uiso 0.50 1 d P . .
H16 H 0.345(4) 0.175(6) 0.1766(12) 0.192 Uiso 1 1 d D . .

loop_
_atom_site_aniso_label
_atom_site_aniso_U_11
_atom_site_aniso_U_22
_atom_site_aniso_U_33
_atom_site_aniso_U_23
_atom_site_aniso_U_13
_atom_site_aniso_U_12
O3 0.0509(17) 0.113(3) 0.115(2) 0.000 -0.0187(16) 0.000
C10 0.0493(19) 0.0414(19) 0.077(3) 0.000 -0.0043(17) 0.000
N3 0.053(2) 0.065(2) 0.100(3) 0.000 -0.006(2) 0.000
N4 0.0530(18) 0.075(2) 0.0626(19) 0.000 0.0026(14) 0.000
C11 0.052(2) 0.0388(19) 0.069(2) 0.000 -0.0021(16) 0.000
O4 0.0591(18) 0.148(3) 0.086(2) 0.000 0.0081(16) 0.000
C12 0.057(2) 0.158(5) 0.057(2) 0.000 -0.0030(19) 0.000
C13 0.064(3) 0.310(14) 0.065(3) 0.000 0.006(3) 0.000
N2 0.0593(19) 0.075(2) 0.0603(18) 0.000 0.0007(15) 0.000
C2 0.066(2) 0.041(2) 0.063(2) 0.000 -0.0113(18) 0.000
O1 0.097(2) 0.099(2) 0.084(2) 0.000 -0.0342(18) 0.000
C3 0.058(2) 0.0428(19) 0.062(2) 0.000 -0.0028(17) 0.000
N1 0.081(3) 0.063(2) 0.073(2) 0.000 -0.021(2) 0.000
C4 0.052(2) 0.048(2) 0.063(2) 0.000 -0.0053(16) 0.000
C1 0.060(2) 0.0385(19) 0.078(3) 0.000 -0.0179(19) 0.000
C5 0.052(2) 0.099(3) 0.064(2) 0.000 -0.0026(18) 0.000
O2 0.094(2) 0.149(3) 0.0627(19) 0.000 -0.0059(17) 0.000
C6 0.056(2) 0.087(3) 0.067(2) 0.000 0.0011(18) 0.000
C7 0.0736(18) 0.078(2) 0.088(2) -0.0032(17) 0.0112(15) -0.0056(16)
C8 0.100(4) 0.123(5) 0.092(3) 0.000 0.033(3) 0.000
C9 0.087(2) 0.099(3) 0.101(2) 0.005(2) 0.0232(18) -0.0133(19)
C16 0.179(8) 0.342(17) 0.063(4) 0.000 -0.020(5) 0.000
C14 0.122(6) 0.222(12) 0.071(4) 0.005(5) -0.004(4) -0.085(7)
C15 0.152(8) 0.183(10) 0.073(5) -0.005(6) 0.010(5) -0.073(7)
C14' 0.143(8) 0.115(8) 0.085(6) -0.004(5) 0.008(6) 0.034(7)
C15' 0.216(11) 0.192(11) 0.073(5) -0.007(6) 0.037(6) 0.091(9)

loop_
_atom_type_symbol
_atom_type_description
_atom_type_scat_dispersion_real
_atom_type_scat_dispersion_imag
_atom_type_scat_source
C C 0.0033 0.0016 'International Tables Vol C Tables 4.2.6.8 and 6.1.1.4'
N N 0.0061 0.0033 'International Tables Vol C Tables 4.2.6.8 and 6.1.1.4'
O O 0.0106 0.0060 'International Tables Vol C Tables 4.2.6.8 and 6.1.1.4'
H H 0.0000 0.0000 'International Tables Vol C Tables 4.2.6.8 and 6.1.1.4'

loop_
_geom_angle_atom_site_label_1
_geom_angle_atom_site_label_2
_geom_angle_atom_site_label_3
_geom_angle
_geom_angle_site_symmetry_1
_geom_angle_site_symmetry_3
C1 C10 C11 120.4(3) . .
C1 C10 N3 117.0(3) . .
C11 C10 N3 122.6(3) . .
O3 N3 O4 122.1(4) . .
O3 N3 C10 118.6(4) . .
O4 N3 C10 119.3(3) . .
C11 N4 C12 123.2(3) . .
N4 C11 C4 120.8(3) . .
N4 C11 C10 122.8(3) . .
C4 C11 C10 116.3(3) . .
N4 C12 C13 112.4(4) . .
C14' C13 C14' 92.7(13) 7_565 .
C14' C13 C12 125.2(6) 7_565 .
C14' C13 C12 125.2(6) . .
C14' C13 C14 120.7(8) 7_565 .
C14' C13 C14 77.2(9) . .
C12 C13 C14 106.7(4) . .
C14' C13 C14 77.2(9) 7_565 7_565
C14' C13 C14 120.7(8) . 7_565
C12 C13 C14 106.7(4) . 7_565
C14 C13 C14 60.8(12) . 7_565
C3 N2 C5 123.4(3) . .
C1 C2 C3 120.0(3) . .
C1 C2 N1 117.1(3) . .
C3 C2 N1 122.9(3) . .
N2 C3 C4 120.6(3) . .
N2 C3 C2 122.7(3) . .
C4 C3 C2 116.7(3) . .
O2 N1 O1 121.4(4) . .
O2 N1 C2 120.1(3) . .
O1 N1 C2 118.5(4) . .
C3 C4 C11 124.2(3) . .
C10 C1 C2 122.3(3) . .
N2 C5 C6 112.7(3) . .
C7 C6 C7 110.7(3) . 7_565
C7 C6 C5 113.3(2) . .
C7 C6 C5 113.3(2) 7_565 .
C6 C7 C9 110.7(3) . .
C9 C8 C9 111.1(4) 7_565 .
C8 C9 C7 111.2(3) . .
C15 C16 C15 104.9(13) . 7_565
C15 C16 C15' 78.9(8) . .
C15 C16 C15' 120.4(8) 7_565 .
C15 C16 C15' 120.4(8) . 7_565
C15 C16 C15' 78.9(8) 7_565 7_565
C15' C16 C15' 52.3(11) . 7_565
C15 C14 C13 115.7(7) . .
C15 C14 C14 97.9(7) . 7_565
C13 C14 C14 59.6(6) . 7_565
C16 C15 C14 111.2(9) . .
C13 C14' C15' 116.1(10) . .
C13 C14' C14' 43.7(7) . 7_565
C15' C14' C14' 82.6(7) . 7_565
C15' C15' C14' 97.4(7) 7_565 .
C15' C15' C16 63.8(6) 7_565 .
C14' C15' C16 112.6(8) . .

loop_
_geom_bond_atom_site_label_1
_geom_bond_atom_site_label_2
_geom_bond_distance
_geom_bond_site_symmetry_2
O3 N3 1.224(4) .
C10 C1 1.368(5) .
C10 C11 1.426(5) .
C10 N3 1.445(5) .
N3 O4 1.232(4) .
N4 C11 1.339(5) .
N4 C12 1.453(5) .
C11 C4 1.398(5) .
C12 C13 1.495(8) .
C13 C14' 1.240(11) 7_565
C13 C14' 1.240(11) .
C13 C14 1.625(9) .
C13 C14 1.625(9) 7_565
N2 C3 1.345(5) .
N2 C5 1.455(5) .
C2 C1 1.372(5) .
C2 C3 1.427(5) .
C2 N1 1.433(5) .
O1 N1 1.225(4) .
C3 C4 1.393(5) .
N1 O2 1.224(5) .
C5 C6 1.519(5) .
C6 C7 1.513(4) .
C6 C7 1.513(4) 7_565
C7 C9 1.521(4) .
C8 C9 1.517(5) 7_565
C8 C9 1.517(5) .
C16 C15 1.299(9) .
C16 C15 1.299(9) 7_565
C16 C15' 1.593(12) .
C16 C15' 1.593(12) 7_565
C14 C15 1.504(11) .
C14 C14 1.65(3) 7_565
C14' C15' 1.518(12) .
C14' C14' 1.79(3) 7_565
C15' C15' 1.40(3) 7_565

loop_
_geom_hbond_atom_site_label_D
_geom_hbond_atom_site_label_H
_geom_hbond_atom_site_label_A
_geom_hbond_distance_DH
_geom_hbond_distance_HA
_geom_hbond_distance_DA
_geom_hbond_angle_DHA
N2 H5N O2 0.94(2) 1.93(7) 2.644(4) 130(7)
N4 H4N O4 0.95(2) 1.88(6) 2.632(4) 135(7)
